data_7128375
loop_
_publ_author_name
'Kobayashi, Ryosuke'
'Yumura, Takashi'
'Imoto, Hiroaki'
'Naka, Kensuke'

_publ_section_title
;
 Homo- and hetero-metallophilicity-driven synthesis of highly emissive and
 stimuli-responsive Au(I)-Cu(I) double salts.
;
_journal_issue 44
_journal_name_full 'Chemical communications (Cambridge, England)'
_journal_page_first 5382
_journal_page_last 5385
_journal_paper_doi 10.1039/d1cc01316e
_journal_volume 57
_journal_year 2021
_chemical_formula_moiety 'C50 H44 Au2 Cl4 Cu2 P4, C50 H44 Au2 P4, 2(Cl2 Cu)'
_chemical_formula_sum 'C100 H88 Au4 Cl8 Cu4 P8'
_chemical_formula_weight 2863.08
_space_group_crystal_system triclinic
_space_group_IT_number 2
_space_group_name_Hall '-P 1'
_space_group_name_H-M_alt 'P -1'
_atom_sites_solution_hydrogens geom
_atom_sites_solution_primary dual
_audit_creation_date 2020-10-27
_audit_creation_method
;
Olex2 1.3-ac4
(compiled 2019.04.23 svn.r3594 for Rigaku Oxford Diffraction, GUI svn.r5739)
;
_audit_update_record
;
2021-02-24 deposited with the CCDC.	2021-04-29 downloaded from the CCDC.
;
_cell_angle_alpha 78.576(2)
_cell_angle_beta 78.834(3)
_cell_angle_gamma 69.834(3)
_cell_formula_units_Z 1
_cell_length_a 11.9552(4)
_cell_length_b 14.8332(4)
_cell_length_c 14.8676(5)
_cell_measurement_reflns_used 5374
_cell_measurement_temperature 93.15
_cell_measurement_theta_max 30.3200
_cell_measurement_theta_min 2.6580
_cell_volume 2403.25(14)
_computing_cell_refinement 'CrysAlisPro 1.171.41.80a (Rigaku OD, 2020)'
_computing_data_collection 'CrysAlisPro 1.171.41.80a (Rigaku OD, 2020)'
_computing_data_reduction 'CrysAlisPro 1.171.41.80a (Rigaku OD, 2020)'
_computing_molecular_graphics 'Olex2 (Dolomanov et al., 2009)'
_computing_publication_material 'Olex2 (Dolomanov et al., 2009)'
_computing_structure_refinement 'ShelXL (Sheldrick, 2015)'
_computing_structure_solution 'ShelXT (Sheldrick, 2015)'
_diffrn_ambient_temperature 93.15
_diffrn_detector 'CCD area detector'
_diffrn_detector_area_resol_mean 6.83
_diffrn_detector_type 'Rigaku Mercury area detector'
_diffrn_measured_fraction_theta_full 0.999
_diffrn_measured_fraction_theta_max 0.868
_diffrn_measurement_details
;
List of Runs (angles in degrees, time in seconds):

  # Type    Start    End  Width  t~exp~   \w     \q     \k     \f   Frames
#--------------------------------------------------------------------------
  1  \w    -72.00  34.00   0.50    6.00    --   30.00  54.00-120.00  212
  2  \w    -72.00 -46.00   0.50    6.00    --   30.00  54.00   0.00   52
  3  \w      6.00  32.00   0.50    6.00    --   30.00  54.00   0.00   52
  4  \w    -74.00 108.00   0.50    6.00    --   30.00  54.00 120.00  364
;
_diffrn_measurement_device 'fixed-chi diffractometer'
_diffrn_measurement_device_type 'Rigaku XtaLAB mini'
_diffrn_measurement_method '\w scans'
_diffrn_orient_matrix_type 'CrysAlisPro convention (1999,Acta A55,543-557)'
_diffrn_orient_matrix_UB_11 -0.0090035000
_diffrn_orient_matrix_UB_12 -0.0386405000
_diffrn_orient_matrix_UB_13 0.0340717000
_diffrn_orient_matrix_UB_21 -0.0484315000
_diffrn_orient_matrix_UB_22 0.0003265000
_diffrn_orient_matrix_UB_23 -0.0212270000
_diffrn_orient_matrix_UB_31 0.0405421000
_diffrn_orient_matrix_UB_32 -0.0339951000
_diffrn_orient_matrix_UB_33 -0.0283254000
_diffrn_radiation_monochromator 'curved graphite'
_diffrn_radiation_probe x-ray
_diffrn_radiation_type 'Mo K\a'
_diffrn_radiation_wavelength 0.71073
_diffrn_reflns_av_R_equivalents 0.0283
_diffrn_reflns_av_unetI/netI 0.0768
_diffrn_reflns_Laue_measured_fraction_full 0.999
_diffrn_reflns_Laue_measured_fraction_max 0.868
_diffrn_reflns_limit_h_max 15
_diffrn_reflns_limit_h_min -17
_diffrn_reflns_limit_k_max 22
_diffrn_reflns_limit_k_min -21
_diffrn_reflns_limit_l_max 22
_diffrn_reflns_limit_l_min -17
_diffrn_reflns_number 20760
_diffrn_reflns_point_group_measured_fraction_full 0.999
_diffrn_reflns_point_group_measured_fraction_max 0.868
_diffrn_reflns_theta_full 25.242
_diffrn_reflns_theta_max 32.730
_diffrn_reflns_theta_min 2.665
_diffrn_source 'Sealed X-ray tube'
_diffrn_source_type 'Sealed X-ray tube'
_exptl_absorpt_coefficient_mu 7.350
_exptl_absorpt_correction_T_max 1.00000
_exptl_absorpt_correction_T_min 0.82878
_exptl_absorpt_correction_type multi-scan
_exptl_absorpt_process_details
;
CrysAlisPro 1.171.41.80a (Rigaku Oxford Diffraction, 2020)
Empirical absorption correction using spherical harmonics,
implemented in SCALE3 ABSPACK scaling algorithm.
;
_exptl_crystal_colour colourless
_exptl_crystal_colour_primary colourless
_exptl_crystal_density_diffrn 1.978
_exptl_crystal_description prism
_exptl_crystal_F_000 1376
_exptl_crystal_size_max 0.41
_exptl_crystal_size_mid 0.2
_exptl_crystal_size_min 0.14
_refine_diff_density_max 2.420
_refine_diff_density_min -1.139
_refine_diff_density_rms 0.205
_refine_ls_extinction_method none
_refine_ls_goodness_of_fit_ref 0.988
_refine_ls_hydrogen_treatment constr
_refine_ls_matrix_type full
_refine_ls_number_parameters 559
_refine_ls_number_reflns 15415
_refine_ls_number_restraints 0
_refine_ls_restrained_S_all 0.988
_refine_ls_R_factor_all 0.0709
_refine_ls_R_factor_gt 0.0374
_refine_ls_shift/su_max 0.003
_refine_ls_shift/su_mean 0.000
_refine_ls_structure_factor_coef Fsqd
_refine_ls_weighting_details 'w=1/[\s^2^(Fo^2^)+(0.0142P)^2^] where P=(Fo^2^+2Fc^2^)/3'
_refine_ls_weighting_scheme calc
_refine_ls_wR_factor_gt 0.0587
_refine_ls_wR_factor_ref 0.0675
_reflns_Friedel_coverage 0.000
_reflns_number_gt 11057
_reflns_number_total 15415
_reflns_threshold_expression 'I > 2\s(I)'
_cod_data_source_file d1cc01316e2.cif
_cod_data_source_block P-AuCuCl_c
_cod_depositor_comments 'Adding full bibliography for 7128370--7128375.cif.'
_cod_database_code 7128375
_shelx_shelxl_version_number 2018/3
_chemical_oxdiff_formula Au2Cu2Cl4P4C50H44
_shelx_space_group_comment
;
The symmetry employed for this shelxl refinement is uniquely defined
by the following loop, which should always be used as a source of
symmetry information in preference to the above space-group names.
They are only intended as comments.
;
_diffrn_oxdiff_digest_frames
;
01cea8be08fbc76f761ded7da12ffa96dd00680062d
;
_reflns_odcompleteness_completeness 99.91
_reflns_odcompleteness_iscentric 1
_reflns_odcompleteness_theta 26.32
_olex2_refinement_description
;
1. Fixed Uiso
 At 1.2 times of:
  All C(H) groups, All C(H,H) groups
2.a Secondary CH2 refined with riding coordinates:
 C50(H50A,H50B), C25(H25A,H25B)
2.b Aromatic/amide H refined with riding coordinates:
 C49(H49), C39(H39), C43(H43), C12(H12), C33(H33), C20(H20), C21(H21), C6(H6),
 C15(H15), C24(H24), C14(H14), C31(H31), C37(H37), C18(H18), C40(H40), C42(H42),
  C8(H8), C4(H4), C34(H34), C2(H2), C16(H16), C41(H41), C27(H27), C36(H36),
 C11(H11), C22(H22), C5(H5), C48(H48), C45(H45), C3(H3), C30(H30), C35(H35),
 C23(H23), C47(H47), C17(H17), C46(H46), C10(H10), C9(H9), C29(H29), C28(H28)
;
_smtbx_masks_void_probe_radius 1.2
_smtbx_masks_void_truncation_radius 1.2
_olex2_submission_special_instructions 'No special instructions were received'
_oxdiff_exptl_absorpt_empirical_details
;
Empirical correction (ABSPACK) includes:
- Absorption correction using spherical harmonics
- Frame scaling
;
_oxdiff_exptl_absorpt_empirical_full_max 1.403
_oxdiff_exptl_absorpt_empirical_full_min 0.845

loop_
_space_group_symop_operation_xyz
'x, y, z'
'-x, -y, -z'

loop_
_atom_site_label
_atom_site_type_symbol
_atom_site_fract_x
_atom_site_fract_y
_atom_site_fract_z
_atom_site_U_iso_or_equiv
_atom_site_adp_type
_atom_site_occupancy
_atom_site_site_symmetry_order
_atom_site_calc_flag
_atom_site_refinement_flags_posn
_atom_site_refinement_flags_adp
_atom_site_refinement_flags_occupancy
_atom_site_disorder_assembly
_atom_site_disorder_group
Au1 Au 0.48213(2) -0.09052(2) 0.48598(2) 0.01370(4) Uani 1 1 d . . . . .
Au2 Au 1.09716(2) -0.50189(2) 0.04941(2) 0.01500(4) Uani 1 1 d . . . . .
Cu2 Cu 0.15481(5) 0.16039(4) 0.09582(4) 0.02289(13) Uani 1 1 d . . . . .
Cu1 Cu 0.64617(6) -0.25343(4) 0.40507(5) 0.03245(16) Uani 1 1 d . . . . .
P1 P 0.38088(10) -0.01468(8) 0.36027(8) 0.0131(2) Uani 1 1 d . . . . .
P2 P 0.46549(10) 0.15647(8) 0.36674(8) 0.0136(2) Uani 1 1 d . . . . .
P3 P 0.76998(10) -0.46060(8) 0.08463(8) 0.0144(2) Uani 1 1 d . . . . .
P4 P 0.96489(10) -0.43298(8) 0.17119(8) 0.0143(2) Uani 1 1 d . . . . .
Cl4 Cl 0.22706(11) 0.26800(8) 0.10362(8) 0.0252(3) Uani 1 1 d . . . . .
Cl3 Cl 0.08533(11) 0.05174(9) 0.08703(9) 0.0296(3) Uani 1 1 d . . . . .
Cl1 Cl 0.77473(11) -0.19788(9) 0.43427(9) 0.0332(3) Uani 1 1 d . . . . .
Cl2 Cl 0.53411(14) -0.32070(10) 0.36911(10) 0.0437(4) Uani 1 1 d . . . . .
C50 C 0.8113(4) -0.3804(3) 0.1418(3) 0.0148(9) Uani 1 1 d . . . . .
H50A H 0.754380 -0.366544 0.199079 0.018 Uiso 1 1 calc R . . . .
H50B H 0.804020 -0.318100 0.100392 0.018 Uiso 1 1 calc R . . . .
C7 C 0.4488(4) -0.0542(3) 0.2488(3) 0.0169(9) Uani 1 1 d . . . . .
C25 C 0.3459(4) 0.1174(3) 0.3428(3) 0.0154(9) Uani 1 1 d . . . . .
H25A H 0.331055 0.143041 0.277990 0.019 Uiso 1 1 calc R . . . .
H25B H 0.270900 0.145844 0.383709 0.019 Uiso 1 1 calc R . . . .
C38 C 1.0078(4) -0.3315(3) 0.1873(3) 0.0164(9) Uani 1 1 d . . . . .
C49 C 1.0220(4) -0.6044(3) 0.2942(3) 0.0192(10) Uani 1 1 d . . . . .
H49 H 1.066649 -0.634354 0.241749 0.023 Uiso 1 1 calc R . . . .
C19 C 0.5912(4) 0.1163(3) 0.2773(3) 0.0153(9) Uani 1 1 d . . . . .
C39 C 0.9997(4) -0.2528(3) 0.1156(3) 0.0178(9) Uani 1 1 d . . . . .
H39 H 0.964507 -0.250019 0.062685 0.021 Uiso 1 1 calc R . . . .
C13 C 0.4140(4) 0.2875(3) 0.3441(3) 0.0169(9) Uani 1 1 d . . . . .
C43 C 1.0609(4) -0.3351(3) 0.2640(3) 0.0194(10) Uani 1 1 d . . . . .
H43 H 1.067747 -0.388204 0.312622 0.023 Uiso 1 1 calc R . . . .
C12 C 0.5729(4) -0.0909(3) 0.2277(3) 0.0196(10) Uani 1 1 d . . . . .
H12 H 0.623014 -0.096367 0.272244 0.024 Uiso 1 1 calc R . . . .
C32 C 0.7750(4) -0.5672(3) 0.1703(3) 0.0147(9) Uani 1 1 d . . . . .
C44 C 0.9570(4) -0.5058(3) 0.2835(3) 0.0154(9) Uani 1 1 d . . . . .
C33 C 0.7236(4) -0.5593(3) 0.2619(3) 0.0194(10) Uani 1 1 d . . . . .
H33 H 0.683163 -0.496979 0.280280 0.023 Uiso 1 1 calc R . . . .
C1 C 0.2349(4) -0.0330(3) 0.3826(3) 0.0162(9) Uani 1 1 d . . . . .
C20 C 0.6991(4) 0.0488(3) 0.3022(3) 0.0192(9) Uani 1 1 d . . . . .
H20 H 0.708003 0.026864 0.365694 0.023 Uiso 1 1 calc R . . . .
C21 C 0.7933(4) 0.0139(3) 0.2340(3) 0.0226(10) Uani 1 1 d . . . . .
H21 H 0.866112 -0.032973 0.250753 0.027 Uiso 1 1 calc R . . . .
C6 C 0.2246(4) -0.1193(3) 0.4357(3) 0.0217(10) Uani 1 1 d . . . . .
H6 H 0.292383 -0.165142 0.461469 0.026 Uiso 1 1 calc R . . . .
C15 C 0.3064(4) 0.4416(3) 0.2639(4) 0.0274(11) Uani 1 1 d . . . . .
H15 H 0.255069 0.477469 0.218752 0.033 Uiso 1 1 calc R . . . .
C26 C 0.6138(4) -0.4025(3) 0.0673(3) 0.0184(10) Uani 1 1 d . . . . .
C24 C 0.5803(4) 0.1504(3) 0.1845(3) 0.0201(10) Uani 1 1 d . . . . .
H24 H 0.508055 0.197575 0.166949 0.024 Uiso 1 1 calc R . . . .
C14 C 0.3375(4) 0.3409(3) 0.2804(3) 0.0243(11) Uani 1 1 d . . . . .
H14 H 0.305651 0.308625 0.247517 0.029 Uiso 1 1 calc R . . . .
C31 C 0.5787(4) -0.4086(3) -0.0134(3) 0.0238(11) Uani 1 1 d . . . . .
H31 H 0.637276 -0.438308 -0.060899 0.029 Uiso 1 1 calc R . . . .
C37 C 0.8330(4) -0.6591(3) 0.1442(3) 0.0208(10) Uani 1 1 d . . . . .
H37 H 0.869639 -0.665324 0.082079 0.025 Uiso 1 1 calc R . . . .
C18 C 0.4569(4) 0.3381(3) 0.3935(3) 0.0221(10) Uani 1 1 d . . . . .
H18 H 0.509142 0.302651 0.438094 0.026 Uiso 1 1 calc R . . . .
C40 C 1.0428(4) -0.1796(3) 0.1219(3) 0.0218(10) Uani 1 1 d . . . . .
H40 H 1.036938 -0.126434 0.073461 0.026 Uiso 1 1 calc R . . . .
C42 C 1.1036(4) -0.2611(3) 0.2692(3) 0.0217(10) Uani 1 1 d . . . . .
H42 H 1.139495 -0.263672 0.321752 0.026 Uiso 1 1 calc R . . . .
C8 C 0.3772(4) -0.0469(3) 0.1828(3) 0.0233(10) Uani 1 1 d . . . . .
H8 H 0.292167 -0.022159 0.196577 0.028 Uiso 1 1 calc R . . . .
C4 C 0.0186(4) -0.0731(4) 0.4143(3) 0.0257(11) Uani 1 1 d . . . . .
H4 H -0.055195 -0.086771 0.424652 0.031 Uiso 1 1 calc R . . . .
C34 C 0.7309(4) -0.6413(3) 0.3262(3) 0.0214(10) Uani 1 1 d . . . . .
H34 H 0.697031 -0.635293 0.388926 0.026 Uiso 1 1 calc R . . . .
C2 C 0.1339(4) 0.0338(3) 0.3468(3) 0.0202(10) Uani 1 1 d . . . . .
H2 H 0.138696 0.093675 0.311829 0.024 Uiso 1 1 calc R . . . .
C16 C 0.3492(4) 0.4897(3) 0.3124(4) 0.0281(12) Uani 1 1 d . . . . .
H16 H 0.327306 0.558445 0.300776 0.034 Uiso 1 1 calc R . . . .
C41 C 1.0947(4) -0.1834(3) 0.1990(3) 0.0223(10) Uani 1 1 d . . . . .
H41 H 1.124123 -0.132754 0.203475 0.027 Uiso 1 1 calc R . . . .
C27 C 0.5284(4) -0.3565(3) 0.1362(4) 0.0300(12) Uani 1 1 d . . . . .
H27 H 0.551841 -0.350972 0.191872 0.036 Uiso 1 1 calc R . . . .
C36 C 0.8374(4) -0.7416(3) 0.2087(4) 0.0291(12) Uani 1 1 d . . . . .
H36 H 0.874520 -0.804144 0.190278 0.035 Uiso 1 1 calc R . . . .
C11 C 0.6233(4) -0.1191(3) 0.1426(4) 0.0263(12) Uani 1 1 d . . . . .
H11 H 0.708326 -0.143543 0.128730 0.032 Uiso 1 1 calc R . . . .
C22 C 0.7810(4) 0.0472(3) 0.1422(3) 0.0240(11) Uani 1 1 d . . . . .
H22 H 0.845507 0.023399 0.095629 0.029 Uiso 1 1 calc R . . . .
C5 C 0.1172(4) -0.1389(3) 0.4513(3) 0.0251(11) Uani 1 1 d . . . . .
H5 H 0.111391 -0.197859 0.487624 0.030 Uiso 1 1 calc R . . . .
C48 C 1.0214(4) -0.6587(3) 0.3816(3) 0.0240(11) Uani 1 1 d . . . . .
H48 H 1.066829 -0.725707 0.389187 0.029 Uiso 1 1 calc R . . . .
C45 C 0.8893(4) -0.4629(3) 0.3604(3) 0.0209(10) Uani 1 1 d . . . . .
H45 H 0.844248 -0.395788 0.353308 0.025 Uiso 1 1 calc R . . . .
C3 C 0.0272(4) 0.0139(4) 0.3616(3) 0.0248(11) Uani 1 1 d . . . . .
H3 H -0.040875 0.059307 0.335833 0.030 Uiso 1 1 calc R . . . .
C30 C 0.4587(5) -0.3718(4) -0.0262(4) 0.0342(13) Uani 1 1 d . . . . .
H30 H 0.435452 -0.376549 -0.082232 0.041 Uiso 1 1 calc R . . . .
C35 C 0.7875(4) -0.7325(3) 0.2999(3) 0.0260(11) Uani 1 1 d . . . . .
H35 H 0.792118 -0.788785 0.344393 0.031 Uiso 1 1 calc R . . . .
C23 C 0.6755(4) 0.1151(3) 0.1176(3) 0.0217(10) Uani 1 1 d . . . . .
H23 H 0.667954 0.137935 0.054008 0.026 Uiso 1 1 calc R . . . .
C47 C 0.9543(5) -0.6151(3) 0.4581(3) 0.0278(11) Uani 1 1 d . . . . .
H47 H 0.954474 -0.652462 0.517892 0.033 Uiso 1 1 calc R . . . .
C17 C 0.4243(4) 0.4380(3) 0.3780(4) 0.0282(12) Uani 1 1 d . . . . .
H17 H 0.453215 0.471104 0.412237 0.034 Uiso 1 1 calc R . . . .
C46 C 0.8875(4) -0.5182(3) 0.4476(3) 0.0244(11) Uani 1 1 d . . . . .
H46 H 0.840297 -0.489160 0.499857 0.029 Uiso 1 1 calc R . . . .
C10 C 0.5532(5) -0.1127(4) 0.0769(4) 0.0359(14) Uani 1 1 d . . . . .
H10 H 0.589335 -0.133609 0.018592 0.043 Uiso 1 1 calc R . . . .
C9 C 0.4294(5) -0.0754(4) 0.0967(3) 0.0316(12) Uani 1 1 d . . . . .
H9 H 0.380066 -0.069372 0.051481 0.038 Uiso 1 1 calc R . . . .
C29 C 0.3730(5) -0.3282(4) 0.0420(4) 0.0374(15) Uani 1 1 d . . . . .
H29 H 0.290327 -0.304915 0.034308 0.045 Uiso 1 1 calc R . . . .
C28 C 0.4087(5) -0.3188(4) 0.1218(4) 0.0387(15) Uani 1 1 d . . . . .
H28 H 0.350152 -0.285994 0.167605 0.046 Uiso 1 1 calc R . . . .

loop_
_atom_site_aniso_label
_atom_site_aniso_U_11
_atom_site_aniso_U_22
_atom_site_aniso_U_33
_atom_site_aniso_U_23
_atom_site_aniso_U_13
_atom_site_aniso_U_12
Au1 0.01488(8) 0.01253(8) 0.01314(8) -0.00236(6) -0.00420(7) -0.00214(6)
Au2 0.01368(8) 0.01692(9) 0.01431(9) -0.00505(6) -0.00038(7) -0.00402(7)
Cu2 0.0261(3) 0.0217(3) 0.0221(3) -0.0018(2) -0.0043(3) -0.0093(2)
Cu1 0.0329(4) 0.0245(3) 0.0300(4) -0.0103(3) 0.0006(3) 0.0042(3)
P1 0.0135(5) 0.0137(5) 0.0122(5) -0.0028(4) -0.0025(4) -0.0035(4)
P2 0.0131(5) 0.0119(5) 0.0144(5) -0.0013(4) -0.0032(5) -0.0020(4)
P3 0.0126(5) 0.0141(5) 0.0150(6) -0.0027(4) 0.0004(5) -0.0031(4)
P4 0.0158(5) 0.0129(5) 0.0138(5) -0.0031(4) -0.0011(5) -0.0038(4)
Cl4 0.0325(6) 0.0202(6) 0.0249(6) -0.0057(4) -0.0005(5) -0.0113(5)
Cl3 0.0352(7) 0.0284(6) 0.0308(7) -0.0007(5) -0.0096(6) -0.0166(5)
Cl1 0.0292(7) 0.0314(7) 0.0292(7) -0.0045(5) 0.0019(6) -0.0005(5)
Cl2 0.0597(10) 0.0350(8) 0.0358(8) -0.0118(6) -0.0109(7) -0.0082(7)
C50 0.017(2) 0.0119(19) 0.012(2) -0.0017(15) 0.0007(17) -0.0017(16)
C7 0.022(2) 0.013(2) 0.016(2) -0.0024(16) -0.0036(19) -0.0059(18)
C25 0.013(2) 0.013(2) 0.018(2) -0.0005(16) -0.0037(18) -0.0014(16)
C38 0.014(2) 0.016(2) 0.017(2) -0.0066(17) -0.0007(18) -0.0008(17)
C49 0.017(2) 0.019(2) 0.019(2) -0.0050(18) 0.0009(19) -0.0028(18)
C19 0.012(2) 0.015(2) 0.019(2) -0.0015(17) -0.0024(18) -0.0042(16)
C39 0.019(2) 0.018(2) 0.015(2) -0.0010(17) -0.0030(19) -0.0051(18)
C13 0.016(2) 0.014(2) 0.018(2) -0.0013(17) 0.0006(18) -0.0031(17)
C43 0.021(2) 0.016(2) 0.020(2) -0.0040(17) -0.001(2) -0.0050(18)
C12 0.023(2) 0.015(2) 0.022(2) -0.0045(18) -0.001(2) -0.0073(18)
C32 0.013(2) 0.017(2) 0.016(2) -0.0010(16) -0.0035(17) -0.0065(16)
C44 0.017(2) 0.013(2) 0.015(2) -0.0002(16) -0.0021(18) -0.0040(17)
C33 0.017(2) 0.017(2) 0.022(2) -0.0049(18) -0.001(2) -0.0027(18)
C1 0.020(2) 0.021(2) 0.011(2) -0.0057(16) -0.0009(18) -0.0099(18)
C20 0.020(2) 0.022(2) 0.017(2) -0.0035(18) -0.0055(19) -0.0054(18)
C21 0.016(2) 0.026(3) 0.027(3) -0.010(2) -0.003(2) -0.0047(19)
C6 0.025(2) 0.023(2) 0.018(2) -0.0024(18) -0.003(2) -0.008(2)
C15 0.024(3) 0.022(2) 0.027(3) 0.001(2) -0.009(2) 0.005(2)
C26 0.014(2) 0.014(2) 0.025(3) 0.0006(18) -0.001(2) -0.0044(17)
C24 0.023(2) 0.015(2) 0.020(2) -0.0023(17) -0.004(2) -0.0034(18)
C14 0.024(2) 0.020(2) 0.027(3) -0.0044(19) -0.006(2) -0.003(2)
C31 0.022(2) 0.022(2) 0.026(3) 0.0025(19) -0.003(2) -0.010(2)
C37 0.024(2) 0.018(2) 0.020(2) -0.0063(18) 0.000(2) -0.0050(19)
C18 0.025(2) 0.019(2) 0.022(3) -0.0036(18) -0.006(2) -0.0059(19)
C40 0.025(2) 0.011(2) 0.024(3) 0.0033(17) 0.000(2) -0.0038(18)
C42 0.023(2) 0.024(2) 0.022(3) -0.0090(19) -0.005(2) -0.008(2)
C8 0.024(2) 0.025(3) 0.021(3) -0.0057(19) -0.005(2) -0.005(2)
C4 0.018(2) 0.039(3) 0.026(3) -0.015(2) 0.003(2) -0.014(2)
C34 0.019(2) 0.024(2) 0.022(2) 0.0004(19) 0.001(2) -0.0111(19)
C2 0.018(2) 0.020(2) 0.024(3) -0.0033(18) -0.004(2) -0.0071(18)
C16 0.027(3) 0.016(2) 0.036(3) 0.000(2) 0.002(2) -0.005(2)
C41 0.016(2) 0.018(2) 0.033(3) -0.007(2) 0.001(2) -0.0052(18)
C27 0.022(3) 0.030(3) 0.028(3) 0.001(2) 0.003(2) -0.001(2)
C36 0.030(3) 0.017(2) 0.041(3) -0.007(2) -0.006(3) -0.006(2)
C11 0.027(3) 0.018(2) 0.030(3) -0.006(2) 0.009(2) -0.008(2)
C22 0.019(2) 0.029(3) 0.028(3) -0.015(2) 0.008(2) -0.012(2)
C5 0.031(3) 0.031(3) 0.021(3) -0.005(2) -0.001(2) -0.021(2)
C48 0.024(2) 0.018(2) 0.029(3) 0.0030(19) -0.005(2) -0.0077(19)
C45 0.021(2) 0.020(2) 0.020(2) -0.0036(18) 0.001(2) -0.0065(19)
C3 0.019(2) 0.032(3) 0.024(3) -0.009(2) -0.003(2) -0.007(2)
C30 0.028(3) 0.034(3) 0.046(4) 0.008(3) -0.019(3) -0.017(2)
C35 0.027(3) 0.022(2) 0.026(3) 0.006(2) -0.004(2) -0.009(2)
C23 0.029(3) 0.025(2) 0.014(2) -0.0077(18) 0.000(2) -0.011(2)
C47 0.037(3) 0.029(3) 0.019(3) 0.008(2) -0.009(2) -0.017(2)
C17 0.024(3) 0.020(2) 0.041(3) -0.007(2) -0.003(2) -0.006(2)
C46 0.024(3) 0.031(3) 0.018(2) -0.007(2) 0.002(2) -0.010(2)
C10 0.048(3) 0.028(3) 0.025(3) -0.009(2) 0.010(3) -0.009(3)
C9 0.040(3) 0.036(3) 0.018(3) -0.008(2) -0.008(2) -0.006(2)
C29 0.021(3) 0.027(3) 0.058(4) 0.013(3) -0.013(3) -0.007(2)
C28 0.023(3) 0.037(3) 0.038(3) 0.009(3) 0.012(3) -0.003(2)

loop_
_atom_type_symbol
_atom_type_description
_atom_type_scat_dispersion_real
_atom_type_scat_dispersion_imag
_atom_type_scat_source
C C 0.0033 0.0016 'International Tables Vol C Tables 4.2.6.8 and 6.1.1.4'
H H 0.0000 0.0000 'International Tables Vol C Tables 4.2.6.8 and 6.1.1.4'
Au Au -2.0133 8.8022 'International Tables Vol C Tables 4.2.6.8 and 6.1.1.4'
Cl Cl 0.1484 0.1585 'International Tables Vol C Tables 4.2.6.8 and 6.1.1.4'
Cu Cu 0.3201 1.2651 'International Tables Vol C Tables 4.2.6.8 and 6.1.1.4'
P P 0.1023 0.0942 'International Tables Vol C Tables 4.2.6.8 and 6.1.1.4'

loop_
_geom_angle_atom_site_label_1
_geom_angle_atom_site_label_2
_geom_angle_atom_site_label_3
_geom_angle
_geom_angle_site_symmetry_1
_geom_angle_site_symmetry_3
_geom_angle_publ_flag
Cu1 Au1 Au1 130.209(17) . 2_656 ?
P1 Au1 Au1 93.20(3) . 2_656 ?
P1 Au1 Cu1 97.67(3) . . ?
P1 Au1 P2 165.27(4) . 2_656 ?
P2 Au1 Au1 87.47(3) 2_656 2_656 ?
P2 Au1 Cu1 93.07(3) 2_656 . ?
P3 Au2 Au2 87.77(3) 2_745 2_745 ?
P4 Au2 Au2 93.53(3) . 2_745 ?
P4 Au2 P3 168.43(4) . 2_745 ?
Cl3 Cu2 Cl4 179.10(6) . . ?
Cl1 Cu1 Au1 82.20(4) . . ?
Cl2 Cu1 Au1 104.12(5) . . ?
Cl2 Cu1 Cl1 173.67(6) . . ?
C7 P1 Au1 117.88(15) . . ?
C7 P1 C25 106.6(2) . . ?
C7 P1 C1 105.3(2) . . ?
C25 P1 Au1 112.88(15) . . ?
C1 P1 Au1 108.82(14) . . ?
C1 P1 C25 104.33(19) . . ?
C25 P2 Au1 111.81(14) . 2_656 ?
C19 P2 Au1 111.49(15) . 2_656 ?
C19 P2 C25 105.3(2) . . ?
C13 P2 Au1 115.21(16) . 2_656 ?
C13 P2 C25 106.2(2) . . ?
C13 P2 C19 106.15(19) . . ?
C50 P3 Au2 110.71(13) . 2_745 ?
C32 P3 Au2 112.14(14) . 2_745 ?
C32 P3 C50 104.8(2) . . ?
C26 P3 Au2 114.85(16) . 2_745 ?
C26 P3 C50 107.3(2) . . ?
C26 P3 C32 106.48(19) . . ?
C50 P4 Au2 111.01(14) . . ?
C38 P4 Au2 106.82(14) . . ?
C38 P4 C50 105.82(19) . . ?
C44 P4 Au2 119.12(14) . . ?
C44 P4 C50 107.16(19) . . ?
C44 P4 C38 106.1(2) . . ?
P3 C50 P4 112.6(2) . . ?
P3 C50 H50A 109.1 . . ?
P3 C50 H50B 109.1 . . ?
P4 C50 H50A 109.1 . . ?
P4 C50 H50B 109.1 . . ?
H50A C50 H50B 107.8 . . ?
C12 C7 P1 120.6(4) . . ?
C8 C7 P1 120.3(3) . . ?
C8 C7 C12 119.1(4) . . ?
P1 C25 H25A 108.9 . . ?
P1 C25 H25B 108.9 . . ?
P2 C25 P1 113.4(2) . . ?
P2 C25 H25A 108.9 . . ?
P2 C25 H25B 108.9 . . ?
H25A C25 H25B 107.7 . . ?
C39 C38 P4 119.0(4) . . ?
C43 C38 P4 121.4(3) . . ?
C43 C38 C39 119.2(4) . . ?
C44 C49 H49 120.1 . . ?
C48 C49 H49 120.1 . . ?
C48 C49 C44 119.8(4) . . ?
C20 C19 P2 119.6(3) . . ?
C24 C19 P2 120.7(3) . . ?
C24 C19 C20 119.6(4) . . ?
C38 C39 H39 119.9 . . ?
C40 C39 C38 120.2(4) . . ?
C40 C39 H39 119.9 . . ?
C14 C13 P2 124.0(4) . . ?
C14 C13 C18 118.1(4) . . ?
C18 C13 P2 117.8(3) . . ?
C38 C43 H43 120.1 . . ?
C42 C43 C38 119.8(4) . . ?
C42 C43 H43 120.1 . . ?
C7 C12 H12 120.0 . . ?
C11 C12 C7 120.0(5) . . ?
C11 C12 H12 120.0 . . ?
C33 C32 P3 121.5(3) . . ?
C33 C32 C37 119.2(4) . . ?
C37 C32 P3 119.3(3) . . ?
C49 C44 P4 120.1(3) . . ?
C49 C44 C45 119.7(4) . . ?
C45 C44 P4 120.1(3) . . ?
C32 C33 H33 119.8 . . ?
C34 C33 C32 120.4(4) . . ?
C34 C33 H33 119.8 . . ?
C6 C1 P1 118.4(4) . . ?
C2 C1 P1 123.0(3) . . ?
C2 C1 C6 118.6(4) . . ?
C19 C20 H20 120.0 . . ?
C21 C20 C19 119.9(4) . . ?
C21 C20 H20 120.0 . . ?
C20 C21 H21 120.0 . . ?
C22 C21 C20 119.9(4) . . ?
C22 C21 H21 120.0 . . ?
C1 C6 H6 119.6 . . ?
C5 C6 C1 120.8(4) . . ?
C5 C6 H6 119.6 . . ?
C14 C15 H15 119.7 . . ?
C16 C15 H15 119.7 . . ?
C16 C15 C14 120.6(5) . . ?
C31 C26 P3 118.9(3) . . ?
C31 C26 C27 119.9(4) . . ?
C27 C26 P3 121.1(4) . . ?
C19 C24 H24 120.2 . . ?
C23 C24 C19 119.5(4) . . ?
C23 C24 H24 120.2 . . ?
C13 C14 C15 120.5(5) . . ?
C13 C14 H14 119.7 . . ?
C15 C14 H14 119.7 . . ?
C26 C31 H31 119.7 . . ?
C26 C31 C30 120.7(5) . . ?
C30 C31 H31 119.7 . . ?
C32 C37 H37 119.9 . . ?
C36 C37 C32 120.2(4) . . ?
C36 C37 H37 119.9 . . ?
C13 C18 H18 119.4 . . ?
C17 C18 C13 121.2(5) . . ?
C17 C18 H18 119.4 . . ?
C39 C40 H40 119.9 . . ?
C39 C40 C41 120.1(4) . . ?
C41 C40 H40 119.9 . . ?
C43 C42 H42 119.6 . . ?
C43 C42 C41 120.9(5) . . ?
C41 C42 H42 119.6 . . ?
C7 C8 H8 119.9 . . ?
C7 C8 C9 120.3(5) . . ?
C9 C8 H8 119.9 . . ?
C5 C4 H4 120.1 . . ?
C5 C4 C3 119.9(5) . . ?
C3 C4 H4 120.1 . . ?
C33 C34 H34 119.9 . . ?
C33 C34 C35 120.3(5) . . ?
C35 C34 H34 119.9 . . ?
C1 C2 H2 119.7 . . ?
C3 C2 C1 120.6(4) . . ?
C3 C2 H2 119.7 . . ?
C15 C16 H16 120.0 . . ?
C15 C16 C17 120.1(4) . . ?
C17 C16 H16 120.0 . . ?
C40 C41 H41 120.1 . . ?
C42 C41 C40 119.8(4) . . ?
C42 C41 H41 120.1 . . ?
C26 C27 H27 120.6 . . ?
C28 C27 C26 118.7(5) . . ?
C28 C27 H27 120.6 . . ?
C37 C36 H36 120.1 . . ?
C35 C36 C37 119.8(4) . . ?
C35 C36 H36 120.1 . . ?
C12 C11 H11 119.3 . . ?
C12 C11 C10 121.4(5) . . ?
C10 C11 H11 119.3 . . ?
C21 C22 H22 119.9 . . ?
C21 C22 C23 120.2(4) . . ?
C23 C22 H22 119.9 . . ?
C6 C5 H5 120.0 . . ?
C4 C5 C6 120.1(4) . . ?
C4 C5 H5 120.0 . . ?
C49 C48 H48 120.0 . . ?
C49 C48 C47 120.0(4) . . ?
C47 C48 H48 120.0 . . ?
C44 C45 H45 120.0 . . ?
C46 C45 C44 120.1(4) . . ?
C46 C45 H45 120.0 . . ?
C4 C3 H3 120.0 . . ?
C2 C3 C4 120.1(5) . . ?
C2 C3 H3 120.0 . . ?
C31 C30 H30 119.9 . . ?
C29 C30 C31 120.2(5) . . ?
C29 C30 H30 119.9 . . ?
C34 C35 C36 120.1(4) . . ?
C34 C35 H35 120.0 . . ?
C36 C35 H35 120.0 . . ?
C24 C23 H23 119.6 . . ?
C22 C23 C24 120.7(4) . . ?
C22 C23 H23 119.6 . . ?
C48 C47 H47 119.8 . . ?
C46 C47 C48 120.4(4) . . ?
C46 C47 H47 119.8 . . ?
C18 C17 C16 119.5(5) . . ?
C18 C17 H17 120.3 . . ?
C16 C17 H17 120.3 . . ?
C45 C46 H46 120.1 . . ?
C47 C46 C45 119.9(4) . . ?
C47 C46 H46 120.1 . . ?
C11 C10 H10 120.4 . . ?
C11 C10 C9 119.1(5) . . ?
C9 C10 H10 120.4 . . ?
C8 C9 H9 120.0 . . ?
C10 C9 C8 120.1(5) . . ?
C10 C9 H9 120.0 . . ?
C30 C29 H29 120.4 . . ?
C30 C29 C28 119.3(5) . . ?
C28 C29 H29 120.4 . . ?
C27 C28 H28 119.4 . . ?
C29 C28 C27 121.2(5) . . ?
C29 C28 H28 119.4 . . ?

loop_
_geom_bond_atom_site_label_1
_geom_bond_atom_site_label_2
_geom_bond_distance
_geom_bond_site_symmetry_2
_geom_bond_publ_flag
Au1 Au1 2.9787(3) 2_656 ?
Au1 Cu1 2.8465(6) . ?
Au1 P1 2.3082(11) . ?
Au1 P2 2.3247(12) 2_656 ?
Au2 Au2 2.9595(4) 2_745 ?
Au2 P3 2.3256(11) 2_745 ?
Au2 P4 2.3094(11) . ?
Cu2 Cl4 2.0905(13) . ?
Cu2 Cl3 2.0863(13) . ?
Cu1 Cl1 2.1220(16) . ?
Cu1 Cl2 2.1182(17) . ?
P1 C7 1.812(4) . ?
P1 C25 1.832(4) . ?
P1 C1 1.815(4) . ?
P2 C25 1.832(4) . ?
P2 C19 1.818(4) . ?
P2 C13 1.808(4) . ?
P3 C50 1.830(4) . ?
P3 C32 1.814(4) . ?
P3 C26 1.812(4) . ?
P4 C50 1.833(4) . ?
P4 C38 1.818(5) . ?
P4 C44 1.805(4) . ?
C50 H50A 0.9900 . ?
C50 H50B 0.9900 . ?
C7 C12 1.388(6) . ?
C7 C8 1.387(6) . ?
C25 H25A 0.9900 . ?
C25 H25B 0.9900 . ?
C38 C39 1.407(6) . ?
C38 C43 1.394(6) . ?
C49 H49 0.9500 . ?
C49 C44 1.393(6) . ?
C49 C48 1.387(6) . ?
C19 C20 1.396(6) . ?
C19 C24 1.387(6) . ?
C39 H39 0.9500 . ?
C39 C40 1.377(6) . ?
C13 C14 1.378(6) . ?
C13 C18 1.411(6) . ?
C43 H43 0.9500 . ?
C43 C42 1.379(6) . ?
C12 H12 0.9500 . ?
C12 C11 1.371(6) . ?
C32 C33 1.391(6) . ?
C32 C37 1.395(6) . ?
C44 C45 1.395(6) . ?
C33 H33 0.9500 . ?
C33 C34 1.379(6) . ?
C1 C6 1.397(6) . ?
C1 C2 1.393(6) . ?
C20 H20 0.9500 . ?
C20 C21 1.389(6) . ?
C21 H21 0.9500 . ?
C21 C22 1.373(7) . ?
C6 H6 0.9500 . ?
C6 C5 1.378(6) . ?
C15 H15 0.9500 . ?
C15 C14 1.393(6) . ?
C15 C16 1.374(7) . ?
C26 C31 1.374(7) . ?
C26 C27 1.397(6) . ?
C24 H24 0.9500 . ?
C24 C23 1.383(6) . ?
C14 H14 0.9500 . ?
C31 H31 0.9500 . ?
C31 C30 1.384(6) . ?
C37 H37 0.9500 . ?
C37 C36 1.390(6) . ?
C18 H18 0.9500 . ?
C18 C17 1.380(6) . ?
C40 H40 0.9500 . ?
C40 C41 1.389(7) . ?
C42 H42 0.9500 . ?
C42 C41 1.383(6) . ?
C8 H8 0.9500 . ?
C8 C9 1.390(6) . ?
C4 H4 0.9500 . ?
C4 C5 1.375(7) . ?
C4 C3 1.396(7) . ?
C34 H34 0.9500 . ?
C34 C35 1.384(6) . ?
C2 H2 0.9500 . ?
C2 C3 1.374(6) . ?
C16 H16 0.9500 . ?
C16 C17 1.384(7) . ?
C41 H41 0.9500 . ?
C27 H27 0.9500 . ?
C27 C28 1.388(7) . ?
C36 H36 0.9500 . ?
C36 C35 1.384(7) . ?
C11 H11 0.9500 . ?
C11 C10 1.375(8) . ?
C22 H22 0.9500 . ?
C22 C23 1.377(6) . ?
C5 H5 0.9500 . ?
C48 H48 0.9500 . ?
C48 C47 1.391(7) . ?
C45 H45 0.9500 . ?
C45 C46 1.390(6) . ?
C3 H3 0.9500 . ?
C30 H30 0.9500 . ?
C30 C29 1.377(8) . ?
C35 H35 0.9500 . ?
C23 H23 0.9500 . ?
C47 H47 0.9500 . ?
C47 C46 1.377(6) . ?
C17 H17 0.9500 . ?
C46 H46 0.9500 . ?
C10 H10 0.9500 . ?
C10 C9 1.384(7) . ?
C9 H9 0.9500 . ?
C29 H29 0.9500 . ?
C29 C28 1.382(8) . ?
C28 H28 0.9500 . ?

loop_
_geom_torsion_atom_site_label_1
_geom_torsion_atom_site_label_2
_geom_torsion_atom_site_label_3
_geom_torsion_atom_site_label_4
_geom_torsion
_geom_torsion_site_symmetry_1
_geom_torsion_site_symmetry_2
_geom_torsion_site_symmetry_3
_geom_torsion_site_symmetry_4
_geom_torsion_publ_flag
Au1 P1 C7 C12 -29.9(4) . . . . ?
Au1 P1 C7 C8 151.1(3) . . . . ?
Au1 P1 C25 P2 37.9(3) . . . . ?
Au1 P1 C1 C6 -32.4(4) . . . . ?
Au1 P1 C1 C2 149.6(3) . . . . ?
Au1 P2 C25 P1 -54.3(2) 2_656 . . . ?
Au1 P2 C19 C20 4.0(4) 2_656 . . . ?
Au1 P2 C19 C24 -177.4(3) 2_656 . . . ?
Au1 P2 C13 C14 -153.7(3) 2_656 . . . ?
Au1 P2 C13 C18 27.6(4) 2_656 . . . ?
Au2 P3 C50 P4 -57.8(2) 2_745 . . . ?
Au2 P3 C32 C33 165.7(3) 2_745 . . . ?
Au2 P3 C32 C37 -13.4(4) 2_745 . . . ?
Au2 P3 C26 C31 17.9(4) 2_745 . . . ?
Au2 P3 C26 C27 -165.4(3) 2_745 . . . ?
Au2 P4 C50 P3 44.7(2) . . . . ?
Au2 P4 C38 C39 63.5(3) . . . . ?
Au2 P4 C38 C43 -109.1(3) . . . . ?
Au2 P4 C44 C49 -5.7(4) . . . . ?
Au2 P4 C44 C45 172.0(3) . . . . ?
P1 C7 C12 C11 -178.9(3) . . . . ?
P1 C7 C8 C9 178.7(4) . . . . ?
P1 C1 C6 C5 -177.1(4) . . . . ?
P1 C1 C2 C3 176.3(4) . . . . ?
P2 C19 C20 C21 176.5(3) . . . . ?
P2 C19 C24 C23 -176.9(3) . . . . ?
P2 C13 C14 C15 -177.0(3) . . . . ?
P2 C13 C18 C17 178.1(3) . . . . ?
P3 C32 C33 C34 -178.5(3) . . . . ?
P3 C32 C37 C36 -179.7(4) . . . . ?
P3 C26 C31 C30 174.9(4) . . . . ?
P3 C26 C27 C28 -175.7(4) . . . . ?
P4 C38 C39 C40 -173.5(3) . . . . ?
P4 C38 C43 C42 173.3(3) . . . . ?
P4 C44 C45 C46 -177.2(4) . . . . ?
C50 P3 C32 C33 45.6(4) . . . . ?
C50 P3 C32 C37 -133.6(4) . . . . ?
C50 P3 C26 C31 141.4(4) . . . . ?
C50 P3 C26 C27 -41.9(4) . . . . ?
C50 P4 C38 C39 -54.8(4) . . . . ?
C50 P4 C38 C43 132.5(3) . . . . ?
C50 P4 C44 C49 121.3(4) . . . . ?
C50 P4 C44 C45 -61.0(4) . . . . ?
C7 P1 C25 P2 -93.0(3) . . . . ?
C7 P1 C1 C6 94.9(4) . . . . ?
C7 P1 C1 C2 -83.1(4) . . . . ?
C7 C12 C11 C10 -0.5(7) . . . . ?
C7 C8 C9 C10 0.9(8) . . . . ?
C25 P1 C7 C12 98.1(4) . . . . ?
C25 P1 C7 C8 -80.8(4) . . . . ?
C25 P1 C1 C6 -153.1(4) . . . . ?
C25 P1 C1 C2 28.9(4) . . . . ?
C25 P2 C19 C20 -117.5(4) . . . . ?
C25 P2 C19 C24 61.1(4) . . . . ?
C25 P2 C13 C14 -29.3(4) . . . . ?
C25 P2 C13 C18 152.0(3) . . . . ?
C38 P4 C50 P3 160.2(2) . . . . ?
C38 P4 C44 C49 -126.0(4) . . . . ?
C38 P4 C44 C45 51.7(4) . . . . ?
C38 C39 C40 C41 0.2(7) . . . . ?
C38 C43 C42 C41 -0.2(7) . . . . ?
C49 C44 C45 C46 0.6(7) . . . . ?
C49 C48 C47 C46 0.4(8) . . . . ?
C19 P2 C25 P1 67.0(3) . . . . ?
C19 P2 C13 C14 82.4(4) . . . . ?
C19 P2 C13 C18 -96.3(4) . . . . ?
C19 C20 C21 C22 1.3(7) . . . . ?
C19 C24 C23 C22 -0.5(7) . . . . ?
C39 C38 C43 C42 0.7(6) . . . . ?
C39 C40 C41 C42 0.3(7) . . . . ?
C13 P2 C25 P1 179.3(2) . . . . ?
C13 P2 C19 C20 130.2(4) . . . . ?
C13 P2 C19 C24 -51.2(4) . . . . ?
C13 C18 C17 C16 -0.7(7) . . . . ?
C43 C38 C39 C40 -0.7(6) . . . . ?
C43 C42 C41 C40 -0.3(7) . . . . ?
C12 C7 C8 C9 -0.3(7) . . . . ?
C12 C11 C10 C9 1.1(8) . . . . ?
C32 P3 C50 P4 63.3(3) . . . . ?
C32 P3 C26 C31 -106.9(4) . . . . ?
C32 P3 C26 C27 69.8(4) . . . . ?
C32 C33 C34 C35 -1.3(7) . . . . ?
C32 C37 C36 C35 -2.2(8) . . . . ?
C44 P4 C50 P3 -87.0(3) . . . . ?
C44 P4 C38 C39 -168.5(3) . . . . ?
C44 P4 C38 C43 18.9(4) . . . . ?
C44 C49 C48 C47 1.1(7) . . . . ?
C44 C45 C46 C47 1.0(7) . . . . ?
C33 C32 C37 C36 1.1(7) . . . . ?
C33 C34 C35 C36 0.2(7) . . . . ?
C1 P1 C7 C12 -151.4(3) . . . . ?
C1 P1 C7 C8 29.6(4) . . . . ?
C1 P1 C25 P2 155.9(2) . . . . ?
C1 C6 C5 C4 0.0(7) . . . . ?
C1 C2 C3 C4 1.2(7) . . . . ?
C20 C19 C24 C23 1.7(7) . . . . ?
C20 C21 C22 C23 -0.1(7) . . . . ?
C21 C22 C23 C24 -0.3(7) . . . . ?
C6 C1 C2 C3 -1.6(7) . . . . ?
C15 C16 C17 C18 0.9(7) . . . . ?
C26 P3 C50 P4 176.2(2) . . . . ?
C26 P3 C32 C33 -67.8(4) . . . . ?
C26 P3 C32 C37 113.0(4) . . . . ?
C26 C31 C30 C29 0.2(7) . . . . ?
C26 C27 C28 C29 1.5(8) . . . . ?
C24 C19 C20 C21 -2.1(7) . . . . ?
C14 C13 C18 C17 -0.6(7) . . . . ?
C14 C15 C16 C17 0.2(7) . . . . ?
C31 C26 C27 C28 1.0(7) . . . . ?
C31 C30 C29 C28 2.2(8) . . . . ?
C37 C32 C33 C34 0.6(7) . . . . ?
C37 C36 C35 C34 1.5(8) . . . . ?
C18 C13 C14 C15 1.7(7) . . . . ?
C8 C7 C12 C11 0.1(6) . . . . ?
C2 C1 C6 C5 1.0(7) . . . . ?
C16 C15 C14 C13 -1.5(7) . . . . ?
C27 C26 C31 C30 -1.8(7) . . . . ?
C11 C10 C9 C8 -1.3(8) . . . . ?
C5 C4 C3 C2 -0.2(7) . . . . ?
C48 C49 C44 P4 176.1(4) . . . . ?
C48 C49 C44 C45 -1.6(7) . . . . ?
C48 C47 C46 C45 -1.5(8) . . . . ?
C3 C4 C5 C6 -0.5(7) . . . . ?
C30 C29 C28 C27 -3.1(8) . . . . ?
